data_4345330
loop_
_publ_author_name
'Ribbeck, Tatjana'
'Zottnick, Sven H.'
'Kerpen, Christoph'
'Landmann, Johannes'
'Ignat'ev, Nikolai V.'
'M\"uller-Buschbaum, Klaus'
'Finze, Maik'

_publ_section_title
;
 Anhydrous, Homoleptic Lanthanide Frameworks with the
 Pentafluoroethyltricyanoborate Anion.
;
_journal_issue 4
_journal_name_full 'Inorganic chemistry'
_journal_page_first 2278
_journal_page_last 2286
_journal_paper_doi 10.1021/acs.inorgchem.6b02984
_journal_volume 56
_journal_year 2017
_chemical_formula_moiety 'C15 B3 F15 La N9'
_chemical_formula_sum 'C15 B3 F15 La N9'
_chemical_formula_weight 762.58
_chemical_name_common Lanthanum-pentafluoroethyltricyanoborate
_chemical_name_systematic Tris(pentafluoroethyltri(cyano-\kC))borat-\kN-lanthanum
_space_group_crystal_system hexagonal
_space_group_IT_number 176
_space_group_name_Hall '-P 6c'
_space_group_name_H-M_alt 'P 63/m'
_symmetry_space_group_name_Hall '-P 6c'
_symmetry_space_group_name_H-M 'P 63/m'
_atom_sites_solution_primary direct
_audit_creation_date 2015-10-08
_audit_creation_method
;
Olex2 1.2
(compiled 2015.01.12 svn.r3133 for OlexSys, GUI svn.r4987)
;
_cell_angle_alpha 90
_cell_angle_beta 90
_cell_angle_gamma 120
_cell_formula_units_Z 2
_cell_length_a 13.1624(19)
_cell_length_b 13.1624(19)
_cell_length_c 8.3592(17)
_cell_measurement_reflns_used 6275
_cell_measurement_temperature 100
_cell_measurement_theta_max 28.071
_cell_measurement_theta_min 3.022
_cell_volume 1254.2(4)
_computing_cell_refinement 'SAINT v8.34A (Bruker, 2013)'
_computing_data_collection 'APEX2 ver. 2014.9 (Bruker AXS)'
_computing_data_reduction 'SAINT v8.34A (Bruker, 2013)'
_computing_molecular_graphics 'Olex2 (Dolomanov et al., 2009)'
_computing_publication_material 'Olex2 (Dolomanov et al., 2009)'
_computing_structure_refinement 'XL (Sheldrick, 2008)'
_computing_structure_solution 'XT (Sheldrick, 2015)'
_diffrn_ambient_temperature 100
_diffrn_measured_fraction_theta_full 1.000
_diffrn_measured_fraction_theta_max 1.000
_diffrn_measurement_device_type 'Bruker APEX-II CCD'
_diffrn_measurement_method '\w scans'
_diffrn_radiation_type MoK\a
_diffrn_radiation_wavelength 0.71073
_diffrn_reflns_av_R_equivalents 0.0455
_diffrn_reflns_av_unetI/netI 0.0176
_diffrn_reflns_Laue_measured_fraction_full 1.000
_diffrn_reflns_Laue_measured_fraction_max 1.000
_diffrn_reflns_limit_h_max 17
_diffrn_reflns_limit_h_min -16
_diffrn_reflns_limit_k_max 17
_diffrn_reflns_limit_k_min -17
_diffrn_reflns_limit_l_max 11
_diffrn_reflns_limit_l_min -10
_diffrn_reflns_number 18408
_diffrn_reflns_point_group_measured_fraction_full 1.000
_diffrn_reflns_point_group_measured_fraction_max 1.000
_diffrn_reflns_theta_full 25.242
_diffrn_reflns_theta_max 28.283
_diffrn_reflns_theta_min 1.786
_diffrn_source 'rotating anode x-ray-tube'
_diffrn_standards_number 0
_exptl_absorpt_coefficient_mu 1.840
_exptl_absorpt_correction_T_max 0.7457
_exptl_absorpt_correction_T_min 0.6807
_exptl_absorpt_correction_type analytical
_exptl_absorpt_process_details
;
SADABS-2014/4 (Bruker,2014/4) was used for absorption correction.
wR2(int) was 0.0616 before and 0.0495 after correction.
The Ratio of minimum to maximum transmission is 0.9128.
The \l/2 correction factor is 0.00150.
;
_exptl_crystal_colour 'clear light colourless'
_exptl_crystal_colour_lustre clear
_exptl_crystal_colour_modifier light
_exptl_crystal_colour_primary colourless
_exptl_crystal_density_diffrn 2.019
_exptl_crystal_description block
_exptl_crystal_F_000 720
_exptl_crystal_size_max 0.122
_exptl_crystal_size_mid 0.063
_exptl_crystal_size_min 0.036
_refine_diff_density_max 0.489
_refine_diff_density_min -0.420
_refine_diff_density_rms 0.084
_refine_ls_extinction_method none
_refine_ls_goodness_of_fit_ref 1.068
_refine_ls_hydrogen_treatment undef
_refine_ls_matrix_type full
_refine_ls_number_parameters 75
_refine_ls_number_reflns 1120
_refine_ls_number_restraints 0
_refine_ls_restrained_S_all 1.068
_refine_ls_R_factor_all 0.0223
_refine_ls_R_factor_gt 0.0199
_refine_ls_shift/su_max 0.000
_refine_ls_shift/su_mean 0.000
_refine_ls_structure_factor_coef Fsqd
_refine_ls_weighting_details 'w=1/[\s^2^(Fo^2^)+(0.0307P)^2^+1.1433P] where P=(Fo^2^+2Fc^2^)/3'
_refine_ls_weighting_scheme calc
_refine_ls_wR_factor_gt 0.0527
_refine_ls_wR_factor_ref 0.0542
_reflns_Friedel_coverage 0.000
_reflns_number_gt 1045
_reflns_number_total 1120
_reflns_threshold_expression 'I > 2\s(I)'
_cod_data_source_file ic6b02984_si_002.cif
_cod_data_source_block La_C2F5B_CN3_3
_cod_database_code 4345330
_shelxl_version_number 2014/7
_shelx_space_group_comment
;
The symmetry employed for this shelxl refinement is uniquely defined
by the following loop, which should always be used as a source of
symmetry information in preference to the above space-group names.
They are only intended as comments.
;
_olex2_refinement_description
;
;

loop_
_space_group_symop_operation_xyz
'x, y, z'
'-y, x-y, z'
'-x+y, -x, z'
'-x, -y, z+1/2'
'y, -x+y, z+1/2'
'x-y, x, z+1/2'
'-x, -y, -z'
'y, -x+y, -z'
'x-y, x, -z'
'x, y, -z-1/2'
'-y, x-y, -z-1/2'
'-x+y, -x, -z-1/2'

loop_
_atom_site_label
_atom_site_type_symbol
_atom_site_fract_x
_atom_site_fract_y
_atom_site_fract_z
_atom_site_U_iso_or_equiv
_atom_site_adp_type
_atom_site_occupancy
_atom_site_site_symmetry_order
_atom_site_calc_flag
_atom_site_refinement_flags_posn
_atom_site_refinement_flags_adp
_atom_site_refinement_flags_occupancy
La1 La 0.6667 0.3333 0.2500 0.00792(9) Uani 1 6 d S T P
F1 F 1.05899(13) 0.84720(12) 0.11904(18) 0.0317(3) Uani 1 1 d . . .
F2 F 1.2400(2) 1.04094(17) 0.2500 0.0373(5) Uani 1 2 d S T P
F3 F 1.29629(14) 0.93627(13) 0.3785(2) 0.0410(4) Uani 1 1 d . . .
N1 N 0.8696(2) 0.5302(2) 0.2500 0.0157(5) Uani 1 2 d S T P
N2 N 1.20071(15) 0.67164(14) 0.5165(2) 0.0159(3) Uani 1 1 d . . .
C2 C 1.15813(16) 0.68476(16) 0.4056(2) 0.0126(4) Uani 1 1 d . . .
C1 C 0.9637(2) 0.6048(3) 0.2500 0.0134(5) Uani 1 2 d S T P
C3 C 1.1124(3) 0.8333(3) 0.2500 0.0166(6) Uani 1 2 d S T P
C4 C 1.2371(3) 0.9385(3) 0.2500 0.0245(7) Uani 1 2 d S T P
B1 B 1.0994(3) 0.7032(3) 0.2500 0.0124(6) Uani 1 2 d S T P

loop_
_atom_site_aniso_label
_atom_site_aniso_U_11
_atom_site_aniso_U_22
_atom_site_aniso_U_33
_atom_site_aniso_U_23
_atom_site_aniso_U_13
_atom_site_aniso_U_12
La1 0.00862(10) 0.00862(10) 0.00654(13) 0.000 0.000 0.00431(5)
F1 0.0390(8) 0.0291(7) 0.0310(8) 0.0022(6) -0.0109(7) 0.0201(7)
F2 0.0523(14) 0.0162(10) 0.0383(12) 0.000 0.000 0.0132(10)
F3 0.0365(9) 0.0252(7) 0.0442(10) 0.0002(7) -0.0190(7) 0.0025(7)
N1 0.0140(12) 0.0191(12) 0.0109(11) 0.000 0.000 0.0060(10)
N2 0.0153(8) 0.0155(8) 0.0163(8) -0.0007(7) -0.0032(7) 0.0072(7)
C2 0.0096(8) 0.0121(8) 0.0141(9) -0.0013(7) 0.0010(7) 0.0039(7)
C1 0.0163(13) 0.0175(13) 0.0090(12) 0.000 0.000 0.0104(11)
C3 0.0199(14) 0.0182(14) 0.0134(13) 0.000 0.000 0.0109(12)
C4 0.0293(17) 0.0149(14) 0.0232(16) 0.000 0.000 0.0065(13)
B1 0.0114(13) 0.0147(14) 0.0107(14) 0.000 0.000 0.0061(12)

loop_
_atom_type_symbol
_atom_type_description
_atom_type_scat_dispersion_real
_atom_type_scat_dispersion_imag
_atom_type_scat_source
B B 0.0013 0.0007 'International Tables Vol C Tables 4.2.6.8 and 6.1.1.4'
C C 0.0033 0.0016 'International Tables Vol C Tables 4.2.6.8 and 6.1.1.4'
F F 0.0171 0.0103 'International Tables Vol C Tables 4.2.6.8 and 6.1.1.4'
La La -0.2871 2.4523 'International Tables Vol C Tables 4.2.6.8 and 6.1.1.4'
N N 0.0061 0.0033 'International Tables Vol C Tables 4.2.6.8 and 6.1.1.4'

loop_
_geom_angle_atom_site_label_1
_geom_angle_atom_site_label_2
_geom_angle_atom_site_label_3
_geom_angle
_geom_angle_site_symmetry_1
_geom_angle_site_symmetry_3
N1 La1 N1 120.0 3_665 .
N1 La1 N1 120.0 3_665 2_655
N1 La1 N1 120.0 . 2_655
N1 La1 N2 132.35(4) . 9_546
N1 La1 N2 70.10(5) 2_655 6_544
N1 La1 N2 70.52(5) 2_655 8_566
N1 La1 N2 132.35(4) 3_665 8_566
N1 La1 N2 70.53(5) 3_665 9_546
N1 La1 N2 70.53(5) 3_665 6_544
N1 La1 N2 132.35(4) . 6_544
N1 La1 N2 132.35(4) 2_655 7_766
N1 La1 N2 70.11(5) . 8_566
N1 La1 N2 70.11(5) 3_665 4_764
N1 La1 N2 70.10(5) 2_655 9_546
N1 La1 N2 70.52(5) . 4_764
N1 La1 N2 70.11(5) 3_665 7_766
N1 La1 N2 70.11(5) . 5_564
N1 La1 N2 132.35(4) 3_665 5_564
N1 La1 N2 70.52(5) 2_655 5_564
N1 La1 N2 70.52(5) . 7_766
N1 La1 N2 132.35(4) 2_655 4_764
N2 La1 N2 95.29(8) 7_766 4_764
N2 La1 N2 140.63(3) 4_764 8_566
N2 La1 N2 71.39(6) 9_546 8_566
N2 La1 N2 140.63(3) 4_764 9_546
N2 La1 N2 140.63(3) 6_544 8_566
N2 La1 N2 140.63(3) 9_546 5_564
N2 La1 N2 95.29(8) 6_544 9_546
N2 La1 N2 140.63(3) 7_766 6_544
N2 La1 N2 71.39(6) 6_544 5_564
N2 La1 N2 71.39(6) 4_764 5_564
N2 La1 N2 95.29(8) 8_566 5_564
N2 La1 N2 71.39(6) 4_764 6_544
N2 La1 N2 140.63(3) 7_766 5_564
N2 La1 N2 71.39(6) 7_766 9_546
N2 La1 N2 71.39(6) 7_766 8_566
C1 N1 La1 170.1(2) . .
C2 N2 La1 170.26(16) . 7_766
N2 C2 B1 179.6(2) . .
N1 C1 B1 176.0(3) . .
F1 C3 F1 107.0(2) 10_556 .
F1 C3 C4 105.69(18) . .
F1 C3 C4 105.69(18) 10_556 .
F1 C3 B1 110.51(16) 10_556 .
F1 C3 B1 110.51(16) . .
C4 C3 B1 116.9(2) . .
F2 C4 F3 107.53(18) . 10_556
F2 C4 F3 107.53(18) . .
F2 C4 C3 113.1(3) . .
F3 C4 F3 107.0(3) 10_556 .
F3 C4 C3 110.70(18) . .
F3 C4 C3 110.70(18) 10_556 .
C2 B1 C2 109.5(2) 10_556 .
C2 B1 C1 107.91(16) 10_556 .
C2 B1 C1 107.91(16) . .
C2 B1 C3 110.81(15) . .
C2 B1 C3 110.81(15) 10_556 .
C1 B1 C3 109.8(2) . .

loop_
_geom_bond_atom_site_label_1
_geom_bond_atom_site_label_2
_geom_bond_distance
_geom_bond_site_symmetry_2
La1 N1 2.632(2) 3_665
La1 N1 2.632(2) .
La1 N1 2.632(2) 2_655
La1 N2 2.6410(17) 7_766
La1 N2 2.6411(17) 5_564
La1 N2 2.6411(17) 6_544
La1 N2 2.6410(17) 4_764
La1 N2 2.6411(17) 8_566
La1 N2 2.6411(17) 9_546
F1 C3 1.362(2) .
F2 C4 1.329(4) .
F3 C4 1.336(3) .
N1 C1 1.133(4) .
N2 La1 2.6410(17) 7_766
N2 C2 1.140(3) .
C2 B1 1.593(3) .
C1 B1 1.598(4) .
C3 F1 1.362(2) 10_556
C3 C4 1.530(4) .
C3 B1 1.634(4) .
C4 F3 1.336(3) 10_556
B1 C2 1.593(3) 10_556
